data_1504420
loop_
_publ_author_name
'Wang, Baoli'
'Cui, Dongmei'
'Lv, Kui'

_publ_section_title
;
 Highly 3,4-Selective Living Polymerization of Isoprene with Rare Earth
 Metal Fluorenyl N-Heterocyclic Carbene Precursors
;
_journal_issue 6
_journal_name_full Macromolecules
_journal_page_first 1983
_journal_paper_doi 10.1021/ma702505n
_journal_volume 41
_journal_year 2008
_chemical_formula_sum 'C31 H45 Ho N2 Si2'
_chemical_formula_weight 666.80
_chemical_name_systematic
; 
 ? 
;
_space_group_IT_number 14
_symmetry_cell_setting monoclinic
_symmetry_space_group_name_Hall '-P 2ybc'
_symmetry_space_group_name_H-M 'P 1 21/c 1'
_atom_sites_solution_hydrogens geom
_atom_sites_solution_primary direct
_atom_sites_solution_secondary difmap
_audit_creation_method SHELXL-97
_cell_angle_alpha 90.00
_cell_angle_beta 107.1900(10)
_cell_angle_gamma 90.00
_cell_formula_units_Z 4
_cell_length_a 10.5662(7)
_cell_length_b 23.2337(14)
_cell_length_c 13.8856(9)
_cell_measurement_temperature 187(2)
_cell_volume 3256.5(4)
_computing_structure_refinement 'SHELXL-97 (Sheldrick, 1997)'
_computing_structure_solution 'SHELXS-97 (Sheldrick, 1990)'
_diffrn_ambient_temperature 187(2)
_diffrn_measured_fraction_theta_full 0.999
_diffrn_measured_fraction_theta_max 0.999
_diffrn_measurement_device_type 'CCD area detector'
_diffrn_measurement_method 'phi and omega scans'
_diffrn_radiation_monochromator graphite
_diffrn_radiation_source 'fine-focus sealed tube'
_diffrn_radiation_type MoK\a
_diffrn_radiation_wavelength 0.71073
_diffrn_reflns_av_R_equivalents 0.0158
_diffrn_reflns_av_sigmaI/netI 0.0167
_diffrn_reflns_limit_h_max 13
_diffrn_reflns_limit_h_min -12
_diffrn_reflns_limit_k_max 28
_diffrn_reflns_limit_k_min -26
_diffrn_reflns_limit_l_max 12
_diffrn_reflns_limit_l_min -17
_diffrn_reflns_number 18080
_diffrn_reflns_theta_full 26.01
_diffrn_reflns_theta_max 26.01
_diffrn_reflns_theta_min 1.75
_exptl_absorpt_coefficient_mu 2.523
_exptl_absorpt_correction_T_max 0.6608
_exptl_absorpt_correction_T_min 0.4086
_exptl_absorpt_correction_type multi-scan
_exptl_crystal_colour orange
_exptl_crystal_density_diffrn 1.360
_exptl_crystal_density_method 'not measured'
_exptl_crystal_description block
_exptl_crystal_F_000 1360
_exptl_crystal_size_max 0.43
_exptl_crystal_size_mid 0.24
_exptl_crystal_size_min 0.18
_refine_diff_density_max 0.659
_refine_diff_density_min -0.703
_refine_diff_density_rms 0.060
_refine_ls_extinction_method none
_refine_ls_goodness_of_fit_ref 1.043
_refine_ls_hydrogen_treatment constr
_refine_ls_matrix_type full
_refine_ls_number_parameters 334
_refine_ls_number_reflns 6397
_refine_ls_number_restraints 0
_refine_ls_restrained_S_all 1.043
_refine_ls_R_factor_all 0.0240
_refine_ls_R_factor_gt 0.0215
_refine_ls_shift/su_max 0.002
_refine_ls_shift/su_mean 0.000
_refine_ls_structure_factor_coef Fsqd
_refine_ls_weighting_details 'calc w=1/[\s^2^(Fo^2^)+(0.0259P)^2^+1.9175P] where P=(Fo^2^+2Fc^2^)/3'
_refine_ls_weighting_scheme calc
_refine_ls_wR_factor_gt 0.0519
_refine_ls_wR_factor_ref 0.0531
_reflns_number_gt 5884
_reflns_number_total 6397
_reflns_threshold_expression >2sigma(I)
_cod_data_source_file ma702505n-file001.cif
_cod_data_source_block r154m
_cod_depositor_comments
;
The following automatic conversions were performed:

'_symmetry_cell_setting' value 'Monoclinic' changed to 'monoclinic'
according to /home/saulius/struct/CIF-dictionaries/cif_core.dic
dictionary named 'cif_core.dic' version 2.4.1 from 2010-06-29.

Automatic conversion script
Id: cif_fix_values 1715 2011-07-08 13:25:40Z adriana 
;
_cod_original_sg_symbol_H-M P2(1)/c
_cod_database_code 1504420

loop_
_symmetry_equiv_pos_as_xyz
'x, y, z'
'-x, y+1/2, -z+1/2'
'-x, -y, -z'
'x, -y-1/2, z-1/2'

loop_
_atom_site_label
_atom_site_type_symbol
_atom_site_fract_x
_atom_site_fract_y
_atom_site_fract_z
_atom_site_U_iso_or_equiv
_atom_site_adp_type
_atom_site_occupancy
_atom_site_symmetry_multiplicity
_atom_site_calc_flag
_atom_site_refinement_flags
Ho Ho 0.342288(10) 0.341583(4) 0.288182(7) 0.03276(5) Uani 1 1 d .
N1 N 0.5684(2) 0.32092(10) 0.15530(17) 0.0484(5) Uani 1 1 d .
N2 N 0.49320(19) 0.40583(9) 0.11926(15) 0.0393(4) Uani 1 1 d .
Si1 Si 0.08659(7) 0.22488(3) 0.18959(6) 0.04790(18) Uani 1 1 d .
Si2 Si 0.07806(7) 0.44311(3) 0.31971(6) 0.04730(17) Uani 1 1 d .
C1 C 0.5699(3) 0.28335(12) 0.3750(2) 0.0550(7) Uani 1 1 d .
C2 C 0.4665(4) 0.25123(13) 0.3930(2) 0.0718(10) Uani 1 1 d .
H2 H 0.4395 0.2141 0.3661 0.086 Uiso 1 1 calc R
C3 C 0.4088(3) 0.28195(14) 0.4566(2) 0.0663(9) Uani 1 1 d .
H3 H 0.3351 0.2699 0.4775 0.080 Uiso 1 1 calc R
C4 C 0.4800(3) 0.33424(12) 0.4840(2) 0.0506(7) Uani 1 1 d .
C5 C 0.4699(3) 0.38169(15) 0.5466(2) 0.0609(8) Uani 1 1 d .
H5 H 0.4051 0.3818 0.5816 0.073 Uiso 1 1 calc R
C6 C 0.5546(3) 0.42681(14) 0.5553(2) 0.0629(8) Uani 1 1 d .
H6 H 0.5492 0.4582 0.5977 0.075 Uiso 1 1 calc R
C7 C 0.6491(3) 0.42794(13) 0.5034(2) 0.0592(8) Uani 1 1 d .
H7 H 0.7059 0.4604 0.5106 0.071 Uiso 1 1 calc R
C8 C 0.6620(3) 0.38393(12) 0.4429(2) 0.0510(7) Uani 1 1 d .
H8 H 0.7265 0.3859 0.4076 0.061 Uiso 1 1 calc R
C9 C 0.5792(3) 0.33517(11) 0.4325(2) 0.0449(6) Uani 1 1 d .
C10 C 0.6595(4) 0.26590(16) 0.3138(3) 0.0784(11) Uani 1 1 d .
H10A H 0.6967 0.2275 0.3368 0.094 Uiso 1 1 calc R
H10B H 0.7343 0.2934 0.3276 0.094 Uiso 1 1 calc R
C11 C 0.5930(3) 0.26353(13) 0.1996(2) 0.0660(9) Uani 1 1 d .
H11A H 0.6505 0.2420 0.1675 0.079 Uiso 1 1 calc R
H11B H 0.5079 0.2426 0.1858 0.079 Uiso 1 1 calc R
C12 C 0.4833(2) 0.35951(11) 0.17584(18) 0.0372(5) Uani 1 1 d .
C13 C 0.5813(3) 0.39623(15) 0.0645(2) 0.0591(8) Uani 1 1 d .
H13 H 0.6040 0.4223 0.0195 0.071 Uiso 1 1 calc R
C14 C 0.6279(3) 0.34330(15) 0.0875(3) 0.0634(9) Uani 1 1 d .
H14 H 0.6908 0.3243 0.0619 0.076 Uiso 1 1 calc R
C15 C 0.4154(2) 0.45725(10) 0.11235(18) 0.0391(5) Uani 1 1 d .
C16 C 0.2884(3) 0.45798(11) 0.0442(2) 0.0454(6) Uani 1 1 d .
C17 C 0.2115(3) 0.50681(12) 0.0422(2) 0.0544(7) Uani 1 1 d .
H17 H 0.1244 0.5081 -0.0032 0.065 Uiso 1 1 calc R
C18 C 0.2578(3) 0.55349(12) 0.1043(2) 0.0576(8) Uani 1 1 d .
C19 C 0.3861(3) 0.55168(12) 0.1686(2) 0.0557(7) Uani 1 1 d .
H19 H 0.4192 0.5840 0.2104 0.067 Uiso 1 1 calc R
C20 C 0.4681(3) 0.50413(11) 0.17391(19) 0.0465(6) Uani 1 1 d .
C21 C 0.2355(3) 0.40779(13) -0.0245(2) 0.0611(8) Uani 1 1 d .
H21A H 0.3052 0.3929 -0.0512 0.092 Uiso 1 1 calc R
H21B H 0.1599 0.4204 -0.0804 0.092 Uiso 1 1 calc R
H21C H 0.2071 0.3774 0.0135 0.092 Uiso 1 1 calc R
C22 C 0.1716(4) 0.60572(15) 0.1017(3) 0.0860(12) Uani 1 1 d .
H22A H 0.0782 0.5947 0.0754 0.129 Uiso 1 1 calc R
H22B H 0.1921 0.6352 0.0580 0.129 Uiso 1 1 calc R
H22C H 0.1887 0.6211 0.1701 0.129 Uiso 1 1 calc R
C23 C 0.6078(3) 0.50283(14) 0.2437(2) 0.0667(9) Uani 1 1 d .
H23A H 0.6103 0.4803 0.3039 0.100 Uiso 1 1 calc R
H23B H 0.6375 0.5422 0.2635 0.100 Uiso 1 1 calc R
H23C H 0.6664 0.4851 0.2091 0.100 Uiso 1 1 calc R
C24 C 0.1817(3) 0.28674(11) 0.1691(2) 0.0461(6) Uani 1 1 d .
H24A H 0.1146 0.3150 0.1325 0.055 Uiso 1 1 calc R
H24B H 0.2269 0.2733 0.1201 0.055 Uiso 1 1 calc R
C25 C 0.2425(3) 0.43011(10) 0.3079(2) 0.0436(6) Uani 1 1 d .
H25A H 0.3042 0.4481 0.3683 0.052 Uiso 1 1 calc R
H25B H 0.2474 0.4539 0.2500 0.052 Uiso 1 1 calc R
C26 C 0.1917(4) 0.15860(12) 0.2032(3) 0.0808(12) Uani 1 1 d .
H26A H 0.2202 0.1537 0.1426 0.121 Uiso 1 1 calc R
H26B H 0.1401 0.1250 0.2117 0.121 Uiso 1 1 calc R
H26C H 0.2696 0.1626 0.2623 0.121 Uiso 1 1 calc R
C27 C 0.0391(4) 0.23229(19) 0.3094(3) 0.0932(13) Uani 1 1 d .
H27A H 0.1192 0.2368 0.3665 0.140 Uiso 1 1 calc R
H27B H -0.0090 0.1978 0.3192 0.140 Uiso 1 1 calc R
H27C H -0.0177 0.2661 0.3047 0.140 Uiso 1 1 calc R
C28 C -0.0697(3) 0.21268(17) 0.0848(3) 0.0885(12) Uani 1 1 d .
H28A H -0.1248 0.2474 0.0751 0.133 Uiso 1 1 calc R
H28B H -0.1184 0.1802 0.1019 0.133 Uiso 1 1 calc R
H28C H -0.0479 0.2040 0.0225 0.133 Uiso 1 1 calc R
C29 C 0.0731(5) 0.4212(2) 0.4478(4) 0.1151(18) Uani 1 1 d .
H29A H 0.0925 0.3800 0.4575 0.173 Uiso 1 1 calc R
H29B H -0.0152 0.4290 0.4543 0.173 Uiso 1 1 calc R
H29C H 0.1394 0.4432 0.4989 0.173 Uiso 1 1 calc R
C30 C -0.0520(4) 0.40129(18) 0.2249(4) 0.122(2) Uani 1 1 d .
H30A H -0.0511 0.4119 0.1568 0.183 Uiso 1 1 calc R
H30B H -0.1391 0.4100 0.2328 0.183 Uiso 1 1 calc R
H30C H -0.0339 0.3600 0.2354 0.183 Uiso 1 1 calc R
C31 C 0.0214(3) 0.51990(14) 0.3000(3) 0.0763(10) Uani 1 1 d .
H31A H 0.0872 0.5448 0.3457 0.114 Uiso 1 1 calc R
H31B H -0.0638 0.5239 0.3140 0.114 Uiso 1 1 calc R
H31C H 0.0113 0.5311 0.2301 0.114 Uiso 1 1 calc R

loop_
_atom_site_aniso_label
_atom_site_aniso_U_11
_atom_site_aniso_U_22
_atom_site_aniso_U_33
_atom_site_aniso_U_23
_atom_site_aniso_U_13
_atom_site_aniso_U_12
Ho 0.03460(7) 0.03169(7) 0.02985(7) 0.00331(4) 0.00622(5) -0.00195(4)
N1 0.0386(11) 0.0525(13) 0.0510(13) -0.0176(11) 0.0086(10) 0.0049(10)
N2 0.0347(10) 0.0477(12) 0.0391(11) -0.0052(9) 0.0163(9) -0.0082(9)
Si1 0.0414(4) 0.0394(4) 0.0627(5) -0.0091(3) 0.0151(3) -0.0098(3)
Si2 0.0387(4) 0.0452(4) 0.0557(5) 0.0022(3) 0.0104(3) 0.0066(3)
C1 0.0588(17) 0.0412(14) 0.0471(16) 0.0031(12) -0.0121(13) 0.0152(13)
C2 0.096(3) 0.0353(14) 0.0544(19) 0.0121(13) -0.0235(18) -0.0032(16)
C3 0.074(2) 0.067(2) 0.0449(17) 0.0236(15) -0.0018(15) -0.0198(17)
C4 0.0588(17) 0.0550(16) 0.0288(13) 0.0104(11) -0.0011(12) -0.0055(13)
C5 0.0669(19) 0.084(2) 0.0303(14) 0.0007(14) 0.0117(13) 0.0031(17)
C6 0.077(2) 0.0617(19) 0.0402(16) -0.0110(14) 0.0014(15) -0.0016(16)
C7 0.0573(18) 0.0537(17) 0.0516(17) -0.0048(14) -0.0070(14) -0.0109(14)
C8 0.0363(13) 0.0575(17) 0.0489(16) 0.0015(13) -0.0034(11) 0.0018(12)
C9 0.0434(14) 0.0451(14) 0.0350(13) 0.0036(11) -0.0056(11) 0.0062(11)
C10 0.077(2) 0.072(2) 0.070(2) -0.0104(17) -0.0042(18) 0.0466(19)
C11 0.070(2) 0.0567(18) 0.063(2) -0.0178(15) 0.0074(16) 0.0256(16)
C12 0.0289(11) 0.0422(12) 0.0378(13) -0.0094(10) 0.0056(10) -0.0011(10)
C13 0.0514(16) 0.078(2) 0.0597(18) -0.0142(16) 0.0341(15) -0.0135(15)
C14 0.0419(16) 0.089(2) 0.067(2) -0.0267(17) 0.0282(15) -0.0034(15)
C15 0.0432(13) 0.0415(13) 0.0375(13) 0.0042(10) 0.0196(11) -0.0066(10)
C16 0.0484(15) 0.0469(14) 0.0434(14) 0.0074(11) 0.0172(12) -0.0070(12)
C17 0.0498(16) 0.0548(17) 0.0609(18) 0.0186(14) 0.0198(14) -0.0012(13)
C18 0.072(2) 0.0464(16) 0.0648(19) 0.0162(14) 0.0373(17) 0.0038(14)
C19 0.085(2) 0.0393(14) 0.0513(17) 0.0014(12) 0.0330(16) -0.0082(14)
C20 0.0589(16) 0.0452(14) 0.0391(14) 0.0024(11) 0.0201(12) -0.0132(12)
C21 0.0574(18) 0.0607(18) 0.0539(18) 0.0028(14) -0.0011(14) -0.0116(14)
C22 0.102(3) 0.0537(19) 0.117(3) 0.017(2) 0.055(3) 0.0157(19)
C23 0.070(2) 0.0610(19) 0.0591(19) -0.0028(15) 0.0039(16) -0.0223(16)
C24 0.0516(15) 0.0442(14) 0.0410(14) -0.0036(11) 0.0114(12) -0.0079(12)
C25 0.0482(14) 0.0395(13) 0.0460(14) -0.0017(11) 0.0184(12) -0.0036(11)
C26 0.078(2) 0.0410(17) 0.109(3) -0.0126(17) 0.007(2) -0.0026(15)
C27 0.096(3) 0.105(3) 0.099(3) 0.002(2) 0.061(3) -0.023(2)
C28 0.0513(19) 0.082(3) 0.115(3) -0.017(2) -0.002(2) -0.0165(18)
C29 0.117(4) 0.144(4) 0.118(4) 0.048(3) 0.087(3) 0.034(3)
C30 0.058(2) 0.080(3) 0.189(5) -0.046(3) -0.023(3) 0.014(2)
C31 0.069(2) 0.0561(19) 0.093(3) -0.0047(18) 0.0081(19) 0.0193(16)

loop_
_atom_type_symbol
_atom_type_description
_atom_type_scat_dispersion_real
_atom_type_scat_dispersion_imag
_atom_type_scat_source
C C 0.0033 0.0016 'International Tables Vol C Tables 4.2.6.8 and 6.1.1.4'
H H 0.0000 0.0000 'International Tables Vol C Tables 4.2.6.8 and 6.1.1.4'
N N 0.0061 0.0033 'International Tables Vol C Tables 4.2.6.8 and 6.1.1.4'
Si Si 0.0817 0.0704 'International Tables Vol C Tables 4.2.6.8 and 6.1.1.4'
Ho Ho -0.2175 4.6783 'International Tables Vol C Tables 4.2.6.8 and 6.1.1.4'

loop_
_geom_angle_atom_site_label_1
_geom_angle_atom_site_label_2
_geom_angle_atom_site_label_3
_geom_angle
C24 Ho C25 107.33(9)
C24 Ho C12 95.21(8)
C25 Ho C12 107.27(8)
C24 Ho C3 106.63(9)
C25 Ho C3 111.51(11)
C12 Ho C3 126.40(10)
C24 Ho C2 95.35(9)
C25 Ho C2 141.79(11)
C12 Ho C2 100.62(11)
C3 Ho C2 30.80(11)
C24 Ho C4 137.51(9)
C25 Ho C4 93.72(9)
C12 Ho C4 113.55(9)
C3 Ho C4 31.00(9)
C2 Ho C4 50.59(9)
C24 Ho C9 143.49(9)
C25 Ho C9 107.96(8)
C12 Ho C9 83.07(8)
C3 Ho C9 50.76(9)
C2 Ho C9 49.84(9)
C4 Ho C9 30.80(9)
C24 Ho C1 113.65(9)
C25 Ho C1 138.59(9)
C12 Ho C1 75.26(9)
C3 Ho C1 51.17(11)
C2 Ho C1 30.26(10)
C4 Ho C1 51.22(9)
C9 Ho C1 30.63(8)
C12 N1 C14 111.0(2)
C12 N1 C11 124.1(2)
C14 N1 C11 124.9(2)
C12 N2 C13 111.8(2)
C12 N2 C15 123.93(19)
C13 N2 C15 124.2(2)
C24 Si1 C28 113.48(16)
C24 Si1 C26 109.01(16)
C28 Si1 C26 108.30(17)
C24 Si1 C27 111.65(15)
C28 Si1 C27 107.24(19)
C26 Si1 C27 106.9(2)
C25 Si2 C29 109.73(17)
C25 Si2 C30 111.91(17)
C29 Si2 C30 107.9(3)
C25 Si2 C31 114.65(15)
C29 Si2 C31 107.5(2)
C30 Si2 C31 104.78(18)
C2 C1 C9 106.0(3)
C2 C1 C10 127.6(3)
C9 C1 C10 126.3(3)
C2 C1 Ho 73.16(16)
C9 C1 Ho 74.56(14)
C10 C1 Ho 120.50(19)
C1 C2 C3 110.3(3)
C1 C2 Ho 76.58(15)
C3 C2 Ho 73.06(17)
C1 C2 H2 124.9
C3 C2 H2 124.9
Ho C2 H2 117.3
C2 C3 C4 107.9(3)
C2 C3 Ho 76.14(17)
C4 C3 Ho 76.60(15)
C2 C3 H3 126.0
C4 C3 H3 126.0
Ho C3 H3 113.6
C3 C4 C5 133.9(3)
C3 C4 C9 106.7(3)
C5 C4 C9 119.4(3)
C3 C4 Ho 72.39(15)
C5 C4 Ho 116.88(18)
C9 C4 Ho 75.59(14)
C6 C5 C4 118.9(3)
C6 C5 H5 120.6
C4 C5 H5 120.6
C5 C6 C7 121.5(3)
C5 C6 H6 119.3
C7 C6 H6 119.3
C8 C7 C6 121.7(3)
C8 C7 H7 119.2
C6 C7 H7 119.2
C7 C8 C9 119.7(3)
C7 C8 H8 120.2
C9 C8 H8 120.2
C8 C9 C1 132.0(3)
C8 C9 C4 118.9(2)
C1 C9 C4 109.0(3)
C8 C9 Ho 116.14(16)
C1 C9 Ho 74.80(14)
C4 C9 Ho 73.61(14)
C1 C10 C11 115.0(3)
C1 C10 H10A 108.5
C11 C10 H10A 108.5
C1 C10 H10B 108.5
C11 C10 H10B 108.5
H10A C10 H10B 107.5
N1 C11 C10 111.9(2)
N1 C11 H11A 109.2
C10 C11 H11A 109.2
N1 C11 H11B 109.2
C10 C11 H11B 109.2
H11A C11 H11B 107.9
N2 C12 N1 103.5(2)
N2 C12 Ho 131.25(16)
N1 C12 Ho 125.24(19)
C14 C13 N2 106.2(3)
C14 C13 H13 126.9
N2 C13 H13 126.9
C13 C14 N1 107.6(2)
C13 C14 H14 126.2
N1 C14 H14 126.2
C16 C15 C20 122.4(2)
C16 C15 N2 118.2(2)
C20 C15 N2 119.4(2)
C17 C16 C15 117.5(3)
C17 C16 C21 120.9(3)
C15 C16 C21 121.5(2)
C18 C17 C16 122.1(3)
C18 C17 H17 119.0
C16 C17 H17 119.0
C17 C18 C19 118.4(3)
C17 C18 C22 121.1(3)
C19 C18 C22 120.5(3)
C18 C19 C20 122.2(3)
C18 C19 H19 118.9
C20 C19 H19 118.9
C19 C20 C15 117.2(3)
C19 C20 C23 121.7(3)
C15 C20 C23 121.1(3)
C16 C21 H21A 109.5
C16 C21 H21B 109.5
H21A C21 H21B 109.5
C16 C21 H21C 109.5
H21A C21 H21C 109.5
H21B C21 H21C 109.5
C18 C22 H22A 109.5
C18 C22 H22B 109.5
H22A C22 H22B 109.5
C18 C22 H22C 109.5
H22A C22 H22C 109.5
H22B C22 H22C 109.5
C20 C23 H23A 109.5
C20 C23 H23B 109.5
H23A C23 H23B 109.5
C20 C23 H23C 109.5
H23A C23 H23C 109.5
H23B C23 H23C 109.5
Si1 C24 Ho 129.14(14)
Si1 C24 H24A 105.0
Ho C24 H24A 105.0
Si1 C24 H24B 105.0
Ho C24 H24B 105.0
H24A C24 H24B 105.9
Si2 C25 Ho 128.74(13)
Si2 C25 H25A 105.1
Ho C25 H25A 105.1
Si2 C25 H25B 105.1
Ho C25 H25B 105.1
H25A C25 H25B 105.9
Si1 C26 H26A 109.5
Si1 C26 H26B 109.5
H26A C26 H26B 109.5
Si1 C26 H26C 109.5
H26A C26 H26C 109.5
H26B C26 H26C 109.5
Si1 C27 H27A 109.5
Si1 C27 H27B 109.5
H27A C27 H27B 109.5
Si1 C27 H27C 109.5
H27A C27 H27C 109.5
H27B C27 H27C 109.5
Si1 C28 H28A 109.5
Si1 C28 H28B 109.5
H28A C28 H28B 109.5
Si1 C28 H28C 109.5
H28A C28 H28C 109.5
H28B C28 H28C 109.5
Si2 C29 H29A 109.5
Si2 C29 H29B 109.5
H29A C29 H29B 109.5
Si2 C29 H29C 109.5
H29A C29 H29C 109.5
H29B C29 H29C 109.5
Si2 C30 H30A 109.5
Si2 C30 H30B 109.5
H30A C30 H30B 109.5
Si2 C30 H30C 109.5
H30A C30 H30C 109.5
H30B C30 H30C 109.5
Si2 C31 H31A 109.5
Si2 C31 H31B 109.5
H31A C31 H31B 109.5
Si2 C31 H31C 109.5
H31A C31 H31C 109.5
H31B C31 H31C 109.5

loop_
_geom_bond_atom_site_label_1
_geom_bond_atom_site_label_2
_geom_bond_distance
Ho C24 2.361(2)
Ho C25 2.364(2)
Ho C12 2.490(2)
Ho C3 2.629(3)
Ho C2 2.668(3)
Ho C4 2.683(3)
Ho C9 2.709(2)
Ho C1 2.712(3)
N1 C12 1.359(3)
N1 C14 1.378(4)
N1 C11 1.459(4)
N2 C12 1.355(3)
N2 C13 1.383(3)
N2 C15 1.437(3)
Si1 C24 1.824(3)
Si1 C28 1.873(3)
Si1 C26 1.875(3)
Si1 C27 1.882(4)
Si2 C25 1.818(3)
Si2 C29 1.866(4)
Si2 C30 1.870(4)
Si2 C31 1.876(3)
C1 C2 1.405(5)
C1 C9 1.432(4)
C1 C10 1.502(5)
C2 C3 1.407(5)
C2 H2 0.9500
C3 C4 1.421(4)
C3 H3 0.9500
C4 C5 1.428(4)
C4 C9 1.432(4)
C5 C6 1.361(4)
C5 H5 0.9500
C6 C7 1.394(5)
C6 H6 0.9500
C7 C8 1.356(4)
C7 H7 0.9500
C8 C9 1.413(4)
C8 H8 0.9500
C10 C11 1.534(4)
C10 H10A 0.9900
C10 H10B 0.9900
C11 H11A 0.9900
C11 H11B 0.9900
C13 C14 1.328(4)
C13 H13 0.9500
C14 H14 0.9500
C15 C16 1.395(4)
C15 C20 1.395(4)
C16 C17 1.391(4)
C16 C21 1.505(4)
C17 C18 1.382(4)
C17 H17 0.9500
C18 C19 1.386(4)
C18 C22 1.511(4)
C19 C20 1.393(4)
C19 H19 0.9500
C20 C23 1.508(4)
C21 H21A 0.9800
C21 H21B 0.9800
C21 H21C 0.9800
C22 H22A 0.9800
C22 H22B 0.9800
C22 H22C 0.9800
C23 H23A 0.9800
C23 H23B 0.9800
C23 H23C 0.9800
C24 H24A 0.9900
C24 H24B 0.9900
C25 H25A 0.9900
C25 H25B 0.9900
C26 H26A 0.9800
C26 H26B 0.9800
C26 H26C 0.9800
C27 H27A 0.9800
C27 H27B 0.9800
C27 H27C 0.9800
C28 H28A 0.9800
C28 H28B 0.9800
C28 H28C 0.9800
C29 H29A 0.9800
C29 H29B 0.9800
C29 H29C 0.9800
C30 H30A 0.9800
C30 H30B 0.9800
C30 H30C 0.9800
C31 H31A 0.9800
C31 H31B 0.9800
C31 H31C 0.9800
